data_4114237
loop_
_publ_author_name
'William W. Ellis'
'Rebecca Ciancanelli'
'Susie M. Miller'
'James W. Raebiger'
'M. Rakowski DuBois'
'Daniel L. DuBois'

_publ_section_title
;
 Thermodynamic Hydride Donor Abilities of [HW(CO)4L]- Complexes (L = PPh3,
 P(OMe)3, CO) and Their Reactions with [C5Me5Re(PMe3)(NO)(CO)]+
;
_journal_name_full 'Journal of the American Chemical Society'
_journal_page_first 12230
_journal_page_last 12236
_journal_paper_doi 10.1021/ja036524r
_journal_volume 125
_journal_year 2003
_chemical_formula_sum 'C58 H46 N O4 P3 W'
_chemical_formula_weight 1097.72
_chemical_name_systematic
; 
 ? 
;
_space_group_IT_number 14
_symmetry_cell_setting monoclinic
_symmetry_space_group_name_Hall '-P 2ybc'
_symmetry_space_group_name_H-M 'P 1 21/c 1'
_atom_sites_solution_hydrogens geom
_atom_sites_solution_primary direct
_atom_sites_solution_secondary difmap
_audit_creation_method SHELXL-97
_cell_angle_alpha 90.00
_cell_angle_beta 101.849(12)
_cell_angle_gamma 90.00
_cell_formula_units_Z 4
_cell_length_a 11.389(2)
_cell_length_b 26.182(4)
_cell_length_c 16.820(3)
_cell_measurement_temperature 173(2)
_cell_volume 4908.6(15)
_computing_structure_refinement 'SHELXL-97 (Sheldrick, 1997)'
_computing_structure_solution 'SHELXS-97 (Sheldrick, 1990)'
_diffrn_ambient_temperature 173(2)
_diffrn_measured_fraction_theta_full 0.993
_diffrn_measured_fraction_theta_max 0.993
_diffrn_radiation_monochromator graphite
_diffrn_radiation_source 'fine-focus sealed tube'
_diffrn_radiation_type MoK\a
_diffrn_radiation_wavelength 0.71073
_diffrn_reflns_av_R_equivalents 0.0491
_diffrn_reflns_av_sigmaI/netI 0.0363
_diffrn_reflns_limit_h_max 12
_diffrn_reflns_limit_h_min -12
_diffrn_reflns_limit_k_max 29
_diffrn_reflns_limit_k_min -28
_diffrn_reflns_limit_l_max 18
_diffrn_reflns_limit_l_min -18
_diffrn_reflns_number 30975
_diffrn_reflns_theta_full 23.33
_diffrn_reflns_theta_max 23.33
_diffrn_reflns_theta_min 3.35
_exptl_absorpt_coefficient_mu 2.500
_exptl_crystal_density_diffrn 1.485
_exptl_crystal_F_000 2208
_refine_diff_density_max 1.985
_refine_diff_density_min -0.575
_refine_diff_density_rms 0.186
_refine_ls_extinction_coef 0.0193(4)
_refine_ls_extinction_expression Fc^*^=kFc[1+0.001xFc^2^\l^3^/sin(2\q)]^-1/4^
_refine_ls_extinction_method SHELXL
_refine_ls_goodness_of_fit_ref 1.133
_refine_ls_hydrogen_treatment mixed
_refine_ls_matrix_type full
_refine_ls_number_parameters 604
_refine_ls_number_reflns 7074
_refine_ls_number_restraints 0
_refine_ls_restrained_S_all 1.133
_refine_ls_R_factor_all 0.0382
_refine_ls_R_factor_gt 0.0340
_refine_ls_shift/su_max 0.228
_refine_ls_shift/su_mean 0.007
_refine_ls_structure_factor_coef Fsqd
_refine_ls_weighting_details 'calc w=1/[\s^2^(Fo^2^)+(0.0488P)^2^+2.1356P] where P=(Fo^2^+2Fc^2^)/3'
_refine_ls_weighting_scheme calc
_refine_ls_wR_factor_gt 0.0799
_refine_ls_wR_factor_ref 0.0819
_reflns_number_gt 6403
_reflns_number_total 7074
_reflns_threshold_expression >2sigma(I)
_cod_data_source_file ja036524rsi20030605_011716.cif
_cod_data_source_block cu01m
_cod_original_cell_volume 4908.9(14)
_cod_database_code 4114237

loop_
_symmetry_equiv_pos_as_xyz
'x, y, z'
'-x, y+1/2, -z+1/2'
'-x, -y, -z'
'x, -y-1/2, z-1/2'

loop_
_atom_site_label
_atom_site_type_symbol
_atom_site_fract_x
_atom_site_fract_y
_atom_site_fract_z
_atom_site_U_iso_or_equiv
_atom_site_adp_type
_atom_site_occupancy
_atom_site_symmetry_multiplicity
_atom_site_calc_flag
_atom_site_refinement_flags
W1 W 1.564766(14) 0.884609(6) 0.270527(9) 0.02426(11) Uani 1 1 d .
H1 H 1.545(5) 0.909(2) 0.360(3) 0.082(18) Uiso 1 1 d .
O1 O 1.8233(4) 0.88895(14) 0.3830(3) 0.0777(15) Uani 1 1 d .
O2 O 1.2853(3) 0.90106(14) 0.2081(2) 0.0485(8) Uani 1 1 d .
O3 O 1.6070(3) 0.98746(12) 0.1849(2) 0.0504(8) Uani 1 1 d .
O4 O 1.6330(6) 0.82413(15) 0.1271(3) 0.113(2) Uani 1 1 d .
P1 P 1.51991(8) 0.80378(4) 0.33777(5) 0.0197(2) Uani 1 1 d .
C1 C 1.7309(5) 0.88626(16) 0.3403(3) 0.0440(13) Uani 1 1 d .
C2 C 1.3883(5) 0.89346(15) 0.2280(2) 0.0311(10) Uani 1 1 d .
C3 C 1.5927(4) 0.94931(17) 0.2180(2) 0.0333(10) Uani 1 1 d .
C4 C 1.6072(5) 0.84649(17) 0.1801(3) 0.0494(13) Uani 1 1 d .
C5 C 1.4934(3) 0.74586(14) 0.2751(2) 0.0232(8) Uani 1 1 d .
C6 C 1.5216(3) 0.69752(15) 0.3073(3) 0.0293(9) Uani 1 1 d .
H6A H 1.5586 0.6940 0.3630 0.035 Uiso 1 1 calc R
C7 C 1.4965(4) 0.65409(17) 0.2591(3) 0.0374(10) Uani 1 1 d .
H7A H 1.5166 0.6212 0.2817 0.045 Uiso 1 1 calc R
C8 C 1.4420(4) 0.65904(19) 0.1780(3) 0.0453(12) Uani 1 1 d .
H8A H 1.4234 0.6295 0.1451 0.054 Uiso 1 1 calc R
C9 C 1.4149(4) 0.70668(19) 0.1451(3) 0.0405(11) Uani 1 1 d .
H9A H 1.3780 0.7100 0.0893 0.049 Uiso 1 1 calc R
C10 C 1.4413(3) 0.74988(16) 0.1932(2) 0.0294(9) Uani 1 1 d .
H10A H 1.4235 0.7827 0.1698 0.035 Uiso 1 1 calc R
C11 C 1.6426(3) 0.78278(13) 0.4199(2) 0.0209(8) Uani 1 1 d .
C12 C 1.6374(4) 0.78339(15) 0.5008(2) 0.0303(9) Uani 1 1 d .
H12A H 1.5644 0.7922 0.5163 0.036 Uiso 1 1 calc R
C13 C 1.7377(4) 0.77135(16) 0.5603(2) 0.0384(10) Uani 1 1 d .
H13A H 1.7330 0.7720 0.6161 0.046 Uiso 1 1 calc R
C14 C 1.8440(4) 0.75843(17) 0.5381(3) 0.0410(11) Uani 1 1 d .
H14A H 1.9131 0.7506 0.5784 0.049 Uiso 1 1 calc R
C15 C 1.8494(4) 0.75703(16) 0.4577(3) 0.0360(10) Uani 1 1 d .
H15A H 1.9220 0.7473 0.4423 0.043 Uiso 1 1 calc R
C16 C 1.7512(3) 0.76946(15) 0.3989(2) 0.0281(9) Uani 1 1 d .
H16A H 1.7570 0.7690 0.3434 0.034 Uiso 1 1 calc R
C17 C 1.3881(3) 0.80420(14) 0.3857(2) 0.0220(8) Uani 1 1 d .
C18 C 1.3429(4) 0.85035(16) 0.4057(2) 0.0315(9) Uani 1 1 d .
H18A H 1.3808 0.8813 0.3956 0.038 Uiso 1 1 calc R
C19 C 1.2426(4) 0.85185(18) 0.4403(3) 0.0425(11) Uani 1 1 d .
H19A H 1.2127 0.8838 0.4543 0.051 Uiso 1 1 calc R
C20 C 1.1866(4) 0.80757(19) 0.4544(3) 0.0403(11) Uani 1 1 d .
H20A H 1.1176 0.8087 0.4779 0.048 Uiso 1 1 calc R
C21 C 1.2295(4) 0.76201(18) 0.4348(3) 0.0415(11) Uani 1 1 d .
H21A H 1.1903 0.7313 0.4444 0.050 Uiso 1 1 calc R
C22 C 1.3300(4) 0.76022(17) 0.4010(3) 0.0381(10) Uiso 1 1 d .
H22A H 1.3597 0.7280 0.3881 0.046 Uiso 1 1 calc R
P2 P 0.82435(8) 0.93229(3) -0.21649(6) 0.0200(2) Uani 1 1 d .
P3 P 1.03275(9) 0.86970(4) -0.22963(6) 0.0198(2) Uani 1 1 d .
N1 N 0.9009(3) 0.88206(11) -0.2191(2) 0.0243(7) Uani 1 1 d .
C23 C 0.9102(3) 0.99012(14) -0.2100(3) 0.0268(9) Uani 1 1 d .
C24 C 0.9112(4) 1.01958(16) -0.2791(3) 0.0343(10) Uani 1 1 d .
H24A H 0.8584 1.0118 -0.3291 0.041 Uiso 1 1 calc R
C25 C 0.9906(4) 1.06044(17) -0.2737(4) 0.0492(13) Uani 1 1 d .
H25A H 0.9925 1.0805 -0.3204 0.059 Uiso 1 1 calc R
C26 C 1.0662(4) 1.07192(18) -0.2013(4) 0.0550(14) Uani 1 1 d .
H26A H 1.1214 1.0994 -0.1983 0.066 Uiso 1 1 calc R
C27 C 1.0622(4) 1.04379(18) -0.1337(4) 0.0563(14) Uani 1 1 d .
H27A H 1.1136 1.0524 -0.0836 0.068 Uiso 1 1 calc R
C28 C 0.9847(4) 1.00306(16) -0.1368(3) 0.0399(11) Uani 1 1 d .
H28A H 0.9824 0.9840 -0.0891 0.048 Uiso 1 1 calc R
C29 C 0.7593(3) 0.93009(14) -0.1279(2) 0.0221(8) Uani 1 1 d .
C30 C 0.7118(4) 0.97320(16) -0.0988(2) 0.0303(9) Uani 1 1 d .
H30A H 0.7154 1.0052 -0.1247 0.036 Uiso 1 1 calc R
C31 C 0.6593(4) 0.96953(17) -0.0319(3) 0.0371(10) Uani 1 1 d .
H31A H 0.6260 0.9990 -0.0121 0.044 Uiso 1 1 calc R
C32 C 0.6551(3) 0.92350(18) 0.0060(2) 0.0344(10) Uani 1 1 d .
H32A H 0.6190 0.9213 0.0520 0.041 Uiso 1 1 calc R
C33 C 0.7026(4) 0.88052(15) -0.0220(3) 0.0319(10) Uani 1 1 d .
H33A H 0.6998 0.8488 0.0048 0.038 Uiso 1 1 calc R
C34 C 0.7541(3) 0.88350(14) -0.0890(2) 0.0257(9) Uani 1 1 d .
H34A H 0.7863 0.8537 -0.1088 0.031 Uiso 1 1 calc R
C35 C 0.7070(3) 0.93569(13) -0.3061(2) 0.0214(8) Uani 1 1 d .
C36 C 0.7128(4) 0.90611(16) -0.3729(2) 0.0321(9) Uani 1 1 d .
H36A H 0.7764 0.8823 -0.3702 0.039 Uiso 1 1 calc R
C37 C 0.6273(4) 0.91073(17) -0.4436(2) 0.0369(10) Uani 1 1 d .
H37A H 0.6334 0.8907 -0.4897 0.044 Uiso 1 1 calc R
C38 C 0.5330(4) 0.94432(15) -0.4476(2) 0.0363(10) Uani 1 1 d .
H38A H 0.4737 0.9473 -0.4962 0.044 Uiso 1 1 calc R
C39 C 0.5250(4) 0.97351(16) -0.3810(3) 0.0362(10) Uani 1 1 d .
H39A H 0.4593 0.9962 -0.3834 0.043 Uiso 1 1 calc R
C40 C 0.6123(4) 0.97010(15) -0.3103(2) 0.0307(9) Uani 1 1 d .
H40A H 0.6077 0.9911 -0.2650 0.037 Uiso 1 1 calc R
C41 C 1.0806(3) 0.90545(14) -0.3085(2) 0.0235(8) Uani 1 1 d .
C42 C 1.0276(4) 0.89388(16) -0.3890(3) 0.0306(10) Uani 1 1 d .
H42A H 0.9756 0.8653 -0.4005 0.037 Uiso 1 1 calc R
C43 C 1.0502(4) 0.92370(19) -0.4518(3) 0.0412(11) Uani 1 1 d .
H43A H 1.0125 0.9163 -0.5064 0.049 Uiso 1 1 calc R
C44 C 1.1286(4) 0.96457(18) -0.4342(3) 0.0436(12) Uani 1 1 d .
H44A H 1.1448 0.9852 -0.4772 0.052 Uiso 1 1 calc R
C45 C 1.1826(4) 0.97552(16) -0.3561(3) 0.0393(11) Uani 1 1 d .
H45A H 1.2379 1.0030 -0.3453 0.047 Uiso 1 1 calc R
C46 C 1.1576(4) 0.94689(15) -0.2923(3) 0.0317(9) Uani 1 1 d .
H46A H 1.1929 0.9556 -0.2379 0.038 Uiso 1 1 calc R
C47 C 1.1416(3) 0.87781(13) -0.1358(2) 0.0240(9) Uani 1 1 d .
C48 C 1.2639(4) 0.87612(15) -0.1340(3) 0.0329(10) Uani 1 1 d .
H48A H 1.2918 0.8727 -0.1832 0.039 Uiso 1 1 calc R
C49 C 1.3454(4) 0.87940(17) -0.0606(3) 0.0417(12) Uani 1 1 d .
H49A H 1.4290 0.8788 -0.0598 0.050 Uiso 1 1 calc R
C50 C 1.3061(5) 0.88348(16) 0.0104(3) 0.0475(13) Uani 1 1 d .
H50A H 1.3626 0.8856 0.0604 0.057 Uiso 1 1 calc R
C51 C 1.1842(4) 0.88461(17) 0.0102(3) 0.0429(12) Uani 1 1 d .
H51A H 1.1571 0.8874 0.0598 0.051 Uiso 1 1 calc R
C52 C 1.1019(4) 0.88164(15) -0.0632(3) 0.0333(10) Uani 1 1 d .
H52A H 1.0184 0.8822 -0.0638 0.040 Uiso 1 1 calc R
C53 C 1.0378(3) 0.80333(14) -0.2547(2) 0.0221(8) Uani 1 1 d .
C54 C 0.9516(4) 0.77046(15) -0.2374(2) 0.0296(9) Uani 1 1 d .
H54A H 0.8852 0.7836 -0.2177 0.036 Uiso 1 1 calc R
C55 C 0.9618(4) 0.71833(16) -0.2489(3) 0.0370(10) Uani 1 1 d .
H55A H 0.9032 0.6957 -0.2361 0.044 Uiso 1 1 calc R
C56 C 1.0564(4) 0.69951(16) -0.2786(3) 0.0377(11) Uani 1 1 d .
H56A H 1.0633 0.6638 -0.2865 0.045 Uiso 1 1 calc R
C57 C 1.1410(4) 0.73202(16) -0.2970(3) 0.0394(11) Uani 1 1 d .
H57A H 1.2059 0.7188 -0.3182 0.047 Uiso 1 1 calc R
C58 C 1.1327(3) 0.78400(15) -0.2851(3) 0.0340(10) Uani 1 1 d .
H58A H 1.1919 0.8064 -0.2978 0.041 Uiso 1 1 calc R

loop_
_atom_site_aniso_label
_atom_site_aniso_U_11
_atom_site_aniso_U_22
_atom_site_aniso_U_33
_atom_site_aniso_U_23
_atom_site_aniso_U_13
_atom_site_aniso_U_12
W1 0.02773(14) 0.02194(14) 0.02458(14) 0.00210(6) 0.00878(8) 0.00157(6)
O1 0.040(2) 0.064(3) 0.115(4) 0.039(2) -0.019(2) -0.0203(18)
O2 0.035(2) 0.062(2) 0.045(2) 0.0059(17) -0.0002(15) 0.0142(16)
O3 0.065(2) 0.0338(18) 0.053(2) 0.0133(16) 0.0141(17) -0.0057(16)
O4 0.230(6) 0.041(2) 0.116(4) -0.007(2) 0.145(4) -0.005(3)
P1 0.0189(5) 0.0222(5) 0.0187(5) -0.0018(4) 0.0054(4) 0.0014(4)
C1 0.040(3) 0.032(3) 0.061(3) 0.019(2) 0.011(3) -0.006(2)
C2 0.047(3) 0.024(2) 0.023(2) 0.0019(16) 0.0090(19) -0.001(2)
C3 0.033(2) 0.037(3) 0.028(2) -0.0027(19) 0.0044(18) 0.0033(19)
C4 0.081(4) 0.025(2) 0.055(3) 0.006(2) 0.044(3) -0.001(2)
C5 0.0178(18) 0.027(2) 0.026(2) -0.0051(16) 0.0081(16) 0.0023(15)
C6 0.026(2) 0.028(2) 0.035(2) -0.0049(18) 0.0081(18) 0.0015(17)
C7 0.031(2) 0.028(2) 0.055(3) -0.014(2) 0.014(2) 0.0002(18)
C8 0.036(2) 0.049(3) 0.054(3) -0.033(3) 0.017(2) -0.008(2)
C9 0.034(2) 0.059(3) 0.029(2) -0.016(2) 0.0082(19) -0.005(2)
C10 0.023(2) 0.039(2) 0.027(2) -0.0045(18) 0.0073(17) 0.0013(17)
C11 0.0239(19) 0.0174(18) 0.022(2) -0.0013(15) 0.0067(15) -0.0011(15)
C12 0.028(2) 0.037(2) 0.026(2) -0.0021(18) 0.0051(17) -0.0030(18)
C13 0.046(3) 0.043(3) 0.023(2) 0.0021(19) -0.0008(19) -0.005(2)
C14 0.035(2) 0.037(3) 0.042(3) 0.002(2) -0.012(2) -0.003(2)
C15 0.022(2) 0.038(2) 0.046(3) -0.001(2) 0.0030(19) 0.0016(18)
C16 0.026(2) 0.032(2) 0.026(2) -0.0001(17) 0.0049(17) 0.0011(17)
C17 0.0166(18) 0.030(2) 0.0193(19) -0.0051(16) 0.0030(15) 0.0002(16)
C18 0.032(2) 0.030(2) 0.034(2) -0.0021(18) 0.0123(18) 0.0019(18)
C19 0.044(3) 0.041(3) 0.048(3) -0.004(2) 0.022(2) 0.011(2)
C20 0.023(2) 0.064(3) 0.038(2) -0.010(2) 0.0137(19) -0.001(2)
C21 0.036(2) 0.045(3) 0.050(3) -0.013(2) 0.023(2) -0.018(2)
P2 0.0181(5) 0.0194(5) 0.0231(5) -0.0006(4) 0.0057(4) 0.0001(4)
P3 0.0170(5) 0.0183(5) 0.0244(5) -0.0008(4) 0.0049(4) 0.0008(4)
N1 0.0217(17) 0.0226(17) 0.0302(19) 0.0022(13) 0.0091(15) 0.0026(12)
C23 0.0192(19) 0.020(2) 0.043(2) -0.0019(17) 0.0099(18) 0.0012(15)
C24 0.033(2) 0.025(2) 0.047(3) 0.0021(19) 0.014(2) 0.0002(18)
C25 0.043(3) 0.027(3) 0.083(4) 0.012(2) 0.026(3) -0.001(2)
C26 0.029(3) 0.024(2) 0.112(5) 0.001(3) 0.015(3) -0.0056(19)
C27 0.037(3) 0.034(3) 0.087(4) -0.005(3) -0.013(3) -0.010(2)
C28 0.036(2) 0.029(2) 0.050(3) -0.002(2) -0.003(2) -0.0045(19)
C29 0.0159(18) 0.028(2) 0.0214(19) -0.0041(16) 0.0018(15) -0.0017(15)
C30 0.034(2) 0.028(2) 0.030(2) -0.0016(17) 0.0113(18) 0.0032(18)
C31 0.037(2) 0.044(3) 0.032(2) -0.012(2) 0.0108(19) 0.008(2)
C32 0.027(2) 0.056(3) 0.022(2) -0.007(2) 0.0093(17) -0.005(2)
C33 0.030(2) 0.037(3) 0.029(2) 0.0011(17) 0.0054(19) -0.0095(18)
C34 0.023(2) 0.028(2) 0.026(2) -0.0041(16) 0.0048(17) -0.0038(15)
C35 0.0223(19) 0.0204(19) 0.0221(19) 0.0023(15) 0.0059(15) -0.0011(15)
C36 0.033(2) 0.033(2) 0.031(2) -0.0038(19) 0.0099(19) 0.0057(19)
C37 0.050(3) 0.036(2) 0.024(2) -0.0051(18) 0.005(2) -0.001(2)
C38 0.049(3) 0.026(2) 0.028(2) 0.0046(18) -0.0061(19) -0.005(2)
C39 0.035(2) 0.029(2) 0.038(2) 0.0031(19) -0.0062(19) 0.0093(19)
C40 0.032(2) 0.026(2) 0.032(2) -0.0062(17) 0.0029(18) 0.0051(17)
C41 0.0199(19) 0.022(2) 0.032(2) 0.0018(17) 0.0111(17) 0.0028(16)
C42 0.025(2) 0.036(2) 0.034(2) -0.0014(18) 0.0116(19) 0.0004(18)
C43 0.034(2) 0.060(3) 0.030(2) 0.006(2) 0.0101(19) 0.007(2)
C44 0.046(3) 0.045(3) 0.047(3) 0.018(2) 0.026(2) 0.005(2)
C45 0.043(3) 0.029(2) 0.052(3) 0.004(2) 0.021(2) -0.0075(19)
C46 0.034(2) 0.028(2) 0.036(2) -0.0004(18) 0.0140(19) -0.0023(18)
C47 0.022(2) 0.0168(19) 0.032(2) -0.0006(15) 0.0023(17) 0.0021(15)
C48 0.026(2) 0.033(2) 0.039(3) -0.0083(18) 0.0048(19) -0.0018(17)
C49 0.024(2) 0.048(3) 0.047(3) -0.010(2) -0.005(2) 0.0022(19)
C50 0.047(3) 0.047(3) 0.039(3) -0.006(2) -0.012(2) 0.007(2)
C51 0.044(3) 0.053(3) 0.030(3) -0.0044(19) 0.004(2) 0.005(2)
C52 0.029(2) 0.038(3) 0.033(3) -0.0007(18) 0.006(2) 0.0030(18)
C53 0.0181(18) 0.023(2) 0.0238(19) -0.0021(16) 0.0003(15) 0.0000(15)
C54 0.032(2) 0.028(2) 0.031(2) -0.0014(18) 0.0127(17) 0.0008(18)
C55 0.043(3) 0.024(2) 0.047(3) 0.000(2) 0.016(2) -0.0059(19)
C56 0.043(3) 0.022(2) 0.046(3) -0.0042(19) 0.005(2) 0.0033(19)
C57 0.028(2) 0.028(2) 0.062(3) -0.010(2) 0.009(2) 0.0076(18)
C58 0.021(2) 0.025(2) 0.058(3) -0.009(2) 0.0105(19) -0.0022(17)

loop_
_atom_type_symbol
_atom_type_description
_atom_type_scat_dispersion_real
_atom_type_scat_dispersion_imag
_atom_type_scat_source
C C 0.0033 0.0016 'International Tables Vol C Tables 4.2.6.8 and 6.1.1.4'
H H 0.0000 0.0000 'International Tables Vol C Tables 4.2.6.8 and 6.1.1.4'
N N 0.0061 0.0033 'International Tables Vol C Tables 4.2.6.8 and 6.1.1.4'
O O 0.0106 0.0060 'International Tables Vol C Tables 4.2.6.8 and 6.1.1.4'
P P 0.1023 0.0942 'International Tables Vol C Tables 4.2.6.8 and 6.1.1.4'
W W -0.8490 6.8722 'International Tables Vol C Tables 4.2.6.8 and 6.1.1.4'

loop_
_geom_angle_atom_site_label_1
_geom_angle_atom_site_label_2
_geom_angle_atom_site_label_3
_geom_angle
C4 W1 C3 90.07(17)
C4 W1 C2 99.9(2)
C3 W1 C2 89.03(16)
C4 W1 C1 96.4(2)
C3 W1 C1 91.37(16)
C2 W1 C1 163.8(2)
C4 W1 P1 91.48(13)
C3 W1 P1 177.39(12)
C2 W1 P1 88.63(11)
C1 W1 P1 90.55(12)
C5 P1 C11 101.24(16)
C5 P1 C17 101.73(16)
C11 P1 C17 103.58(16)
C5 P1 W1 117.64(13)
C11 P1 W1 113.52(12)
C17 P1 W1 116.92(12)
O1 C1 W1 176.2(5)
O2 C2 W1 175.0(4)
O3 C3 W1 178.2(4)
O4 C4 W1 179.5(6)
C10 C5 C6 118.3(3)
C10 C5 P1 119.6(3)
C6 C5 P1 122.1(3)
C5 C6 C7 121.0(4)
C8 C7 C6 119.6(4)
C9 C8 C7 120.1(4)
C8 C9 C10 120.0(4)
C5 C10 C9 121.0(4)
C12 C11 C16 118.2(3)
C12 C11 P1 124.1(3)
C16 C11 P1 117.4(3)
C11 C12 C13 120.9(4)
C14 C13 C12 119.7(4)
C15 C14 C13 119.7(4)
C14 C15 C16 120.7(4)
C15 C16 C11 120.7(4)
C22 C17 C18 117.9(4)
C22 C17 P1 122.8(3)
C18 C17 P1 119.3(3)
C17 C18 C19 120.6(4)
C20 C19 C18 120.2(4)
C21 C20 C19 120.0(4)
C20 C21 C22 120.1(4)
C21 C22 C17 121.3(4)
N1 P2 C23 113.97(17)
N1 P2 C29 108.66(17)
C23 P2 C29 106.81(18)
N1 P2 C35 109.63(17)
C23 P2 C35 108.12(17)
C29 P2 C35 109.56(17)
N1 P3 C53 107.57(16)
N1 P3 C41 114.51(17)
C53 P3 C41 107.59(17)
N1 P3 C47 112.05(19)
C53 P3 C47 105.66(16)
C41 P3 C47 109.00(18)
P3 N1 P2 135.6(2)
C28 C23 C24 119.7(4)
C28 C23 P2 119.2(3)
C24 C23 P2 120.8(3)
C25 C24 C23 119.1(4)
C26 C25 C24 120.5(5)
C27 C26 C25 119.9(4)
C26 C27 C28 121.2(5)
C27 C28 C23 119.6(5)
C30 C29 C34 119.5(4)
C30 C29 P2 121.7(3)
C34 C29 P2 118.8(3)
C29 C30 C31 119.8(4)
C32 C31 C30 120.1(4)
C31 C32 C33 120.6(4)
C32 C33 C34 119.9(4)
C33 C34 C29 120.1(4)
C36 C35 C40 119.2(3)
C36 C35 P2 120.2(3)
C40 C35 P2 120.5(3)
C35 C36 C37 120.7(4)
C36 C37 C38 120.2(4)
C39 C38 C37 119.8(4)
C38 C39 C40 120.5(4)
C39 C40 C35 119.7(4)
C46 C41 C42 119.3(4)
C46 C41 P3 122.6(3)
C42 C41 P3 117.8(3)
C43 C42 C41 120.5(4)
C42 C43 C44 119.1(4)
C45 C44 C43 120.8(4)
C44 C45 C46 120.6(4)
C45 C46 C41 119.6(4)
C48 C47 C52 119.3(4)
C48 C47 P3 121.4(3)
C52 C47 P3 119.1(3)
C47 C48 C49 120.2(4)
C50 C49 C48 120.3(4)
C49 C50 C51 120.5(4)
C50 C51 C52 119.5(5)
C47 C52 C51 120.2(4)
C58 C53 C54 119.5(4)
C58 C53 P3 120.5(3)
C54 C53 P3 119.8(3)
C53 C54 C55 120.1(4)
C56 C55 C54 120.0(4)
C57 C56 C55 120.1(4)
C56 C57 C58 120.6(4)
C53 C58 C57 119.7(4)

loop_
_geom_bond_atom_site_label_1
_geom_bond_atom_site_label_2
_geom_bond_distance
W1 C4 1.961(5)
W1 C3 1.967(5)
W1 C2 2.003(5)
W1 C1 2.012(6)
W1 P1 2.5014(10)
O1 C1 1.148(6)
O2 C2 1.169(6)
O3 C3 1.170(5)
O4 C4 1.154(6)
P1 C5 1.836(4)
P1 C11 1.836(4)
P1 C17 1.844(4)
C5 C10 1.387(6)
C5 C6 1.388(5)
C6 C7 1.392(6)
C7 C8 1.383(7)
C8 C9 1.374(7)
C9 C10 1.388(6)
C11 C12 1.374(5)
C11 C16 1.398(5)
C12 C13 1.391(6)
C13 C14 1.382(6)
C14 C15 1.366(6)
C15 C16 1.371(6)
C17 C22 1.379(6)
C17 C18 1.382(5)
C18 C19 1.384(6)
C19 C20 1.367(6)
C20 C21 1.355(6)
C21 C22 1.379(6)
P2 N1 1.584(3)
P2 C23 1.794(4)
P2 C29 1.796(4)
P2 C35 1.800(4)
P3 N1 1.581(3)
P3 C53 1.792(4)
P3 C41 1.797(4)
P3 C47 1.809(4)
C23 C28 1.385(6)
C23 C24 1.397(6)
C24 C25 1.392(6)
C25 C26 1.373(8)
C26 C27 1.363(8)
C27 C28 1.378(6)
C29 C30 1.384(5)
C29 C34 1.391(5)
C30 C31 1.382(6)
C31 C32 1.368(6)
C32 C33 1.373(6)
C33 C34 1.376(6)
C35 C36 1.376(5)
C35 C40 1.396(5)
C36 C37 1.380(6)
C37 C38 1.379(6)
C38 C39 1.374(6)
C39 C40 1.387(6)
C41 C46 1.386(5)
C41 C42 1.398(6)
C42 C43 1.380(6)
C43 C44 1.386(7)
C44 C45 1.361(7)
C45 C46 1.386(6)
C47 C48 1.387(6)
C47 C52 1.390(6)
C48 C49 1.387(6)
C49 C50 1.363(8)
C50 C51 1.388(7)
C51 C52 1.390(6)
C53 C58 1.384(5)
C53 C54 1.381(5)
C54 C55 1.387(6)
C55 C56 1.370(6)
C56 C57 1.367(6)
C57 C58 1.381(6)
